data_4311479
loop_
_publ_author_name
'William J. Evans'
'Dimitrios G. Giarikos'
'Penny S. Workman'
'Joseph W. Ziller'

_publ_section_title
;
 Utility of Anhydrous Neodymium Nitrate as a Precursor to Extended
 Organoneodymium Nitrate Networks
;
_journal_name_full 'Inorganic Chemistry'
_journal_page_first 5754
_journal_page_last 5760
_journal_paper_doi 10.1021/ic049187b
_journal_volume 43
_journal_year 2004
_chemical_formula_sum 'C22 H39 N3 Na Nd O12'
_chemical_formula_weight 704.79
_chemical_name_systematic
; 
 ? 
;
_space_group_IT_number 2
_symmetry_cell_setting triclinic
_symmetry_space_group_name_Hall '-P 1'
_symmetry_space_group_name_H-M 'P -1'
_atom_sites_solution_hydrogens geom
_atom_sites_solution_primary direct
_atom_sites_solution_secondary difmap
_audit_creation_method SHELXTL
_cell_angle_alpha 68.7690(10)
_cell_angle_beta 85.8170(10)
_cell_angle_gamma 84.9390(10)
_cell_formula_units_Z 2
_cell_length_a 9.9493(6)
_cell_length_b 11.3426(7)
_cell_length_c 14.0833(8)
_cell_measurement_temperature 163(2)
_cell_volume 1474.23(15)
_computing_cell_refinement 'Bruker SMART/SAINT'
_computing_data_collection 'Bruker SMART'
_computing_data_reduction 'Bruker SHELXTL'
_computing_molecular_graphics 'Bruker SHELXTL'
_computing_publication_material 'Bruker SHELXTL'
_computing_structure_refinement 'Bruker SHELXTL'
_computing_structure_solution 'Bruker SHELXTL'
_diffrn_ambient_temperature 163(2)
_diffrn_measured_fraction_theta_full 0.948
_diffrn_measured_fraction_theta_max 0.948
_diffrn_measurement_device_type 'CCD area detector'
_diffrn_measurement_method 'phi and omega scans'
_diffrn_radiation_monochromator graphite
_diffrn_radiation_source 'sealed tube'
_diffrn_radiation_type MoK\a
_diffrn_radiation_wavelength 0.71073
_diffrn_reflns_av_R_equivalents 0.0233
_diffrn_reflns_av_sigmaI/netI 0.0266
_diffrn_reflns_limit_h_max 13
_diffrn_reflns_limit_h_min -12
_diffrn_reflns_limit_k_max 14
_diffrn_reflns_limit_k_min -14
_diffrn_reflns_limit_l_max 18
_diffrn_reflns_limit_l_min -18
_diffrn_reflns_number 15880
_diffrn_reflns_theta_full 28.28
_diffrn_reflns_theta_max 28.28
_diffrn_reflns_theta_min 1.55
_diffrn_standards_decay_% '< 1.0'
_exptl_absorpt_coefficient_mu 1.837
_exptl_absorpt_correction_T_max 0.8376
_exptl_absorpt_correction_T_min 0.6272
_exptl_absorpt_correction_type numerical
_exptl_absorpt_process_details 'Bruker SADABS'
_exptl_crystal_colour 'light purple'
_exptl_crystal_density_diffrn 1.588
_exptl_crystal_density_meas ?
_exptl_crystal_density_method 'not measured'
_exptl_crystal_description cube
_exptl_crystal_F_000 718
_exptl_crystal_size_max 0.28
_exptl_crystal_size_mid 0.13
_exptl_crystal_size_min 0.10
_refine_diff_density_max 0.987
_refine_diff_density_min -0.620
_refine_diff_density_rms 0.078
_refine_ls_extinction_method none
_refine_ls_goodness_of_fit_ref 1.073
_refine_ls_hydrogen_treatment constr
_refine_ls_matrix_type full
_refine_ls_number_parameters 364
_refine_ls_number_reflns 6942
_refine_ls_number_restraints 0
_refine_ls_restrained_S_all 1.073
_refine_ls_R_factor_all 0.0268
_refine_ls_R_factor_gt 0.0240
_refine_ls_shift/su_max 0.001
_refine_ls_shift/su_mean 0.000
_refine_ls_structure_factor_coef Fsqd
_refine_ls_weighting_details 'calc w=1/[\s^2^(Fo^2^)+(0.0277P)^2^+1.2591P] where P=(Fo^2^+2Fc^2^)/3'
_refine_ls_weighting_scheme calc
_refine_ls_wR_factor_gt 0.0589
_refine_ls_wR_factor_ref 0.0607
_reflns_number_gt 6502
_reflns_number_total 6942
_reflns_threshold_expression >2sigma(I)
_cod_data_source_file ic049187bsi20040714_024001_5.cif
_cod_data_source_block dg37
_cod_depositor_comments
;
The following automatic conversions were performed:
'_symmetry_cell_setting' value 'Triclinic' changed to 'triclinic'
according to '/home/saulius/struct/CIF-dictionaries/cif_core.dic'
dictionary named 'cif_core.dic' version 2.4.1 from 2010-06-29.

Automatic conversion script
Id: cif_fix_enum 1527 2010-12-29 10:47:43Z saulius 

The following automatic conversions were performed:

'_exptl_crystal_density_meas' value 'none' was changed to '?' - the
value is perceived as not measured.

Automatic conversion script
Id: cif_fix_values 3008 2015-01-20 13:52:24Z robertas 
;
_cod_database_code 4311479

loop_
_symmetry_equiv_pos_as_xyz
'x, y, z'
'-x, -y, -z'

loop_
_atom_site_label
_atom_site_type_symbol
_atom_site_fract_x
_atom_site_fract_y
_atom_site_fract_z
_atom_site_U_iso_or_equiv
_atom_site_adp_type
_atom_site_occupancy
_atom_site_symmetry_multiplicity
_atom_site_calc_flag
_atom_site_refinement_flags
_atom_site_disorder_assembly
_atom_site_disorder_group
Nd1 Nd 0.716295(11) 0.185005(11) 0.312697(8) 0.01924(4) Uani 1 1 d . . .
O1 O 0.69427(16) 0.14904(17) 0.50233(13) 0.0281(4) Uani 1 1 d . . .
O2 O 0.89764(16) 0.13086(15) 0.44185(12) 0.0235(3) Uani 1 1 d . . .
O3 O 0.86302(18) 0.09953(18) 0.60319(12) 0.0316(4) Uani 1 1 d . . .
O4 O 0.93999(17) 0.10808(16) 0.24460(13) 0.0273(3) Uani 1 1 d . . .
O5 O 0.76635(18) 0.10739(18) 0.16076(13) 0.0325(4) Uani 1 1 d . . .
O6 O 0.9584(2) 0.0118(2) 0.13565(16) 0.0412(5) Uani 1 1 d . . .
O7 O 0.50461(18) 0.14766(19) 0.23711(14) 0.0340(4) Uani 1 1 d . . .
O8 O 0.47074(17) 0.17836(18) 0.37989(13) 0.0301(4) Uani 1 1 d . . .
O9 O 0.30156(19) 0.1420(2) 0.30706(16) 0.0397(4) Uani 1 1 d . . .
O10 O 0.71142(17) -0.04977(16) 0.38264(13) 0.0277(3) Uani 1 1 d . . .
N1 N 0.8194(2) 0.12530(18) 0.51808(14) 0.0228(4) Uani 1 1 d . . .
N2 N 0.8887(2) 0.07436(19) 0.17855(15) 0.0274(4) Uani 1 1 d . . .
N3 N 0.4227(2) 0.1556(2) 0.30804(16) 0.0285(4) Uani 1 1 d . . .
C1 C 0.7938(3) 0.4137(2) 0.30979(18) 0.0263(5) Uani 1 1 d . . .
C2 C 0.8491(3) 0.4025(2) 0.21786(19) 0.0292(5) Uani 1 1 d . . .
C3 C 0.7412(3) 0.4109(2) 0.15540(18) 0.0311(5) Uani 1 1 d . . .
C4 C 0.6188(3) 0.4269(2) 0.20882(19) 0.0301(5) Uani 1 1 d . . .
C5 C 0.6517(3) 0.4282(2) 0.30461(18) 0.0269(5) Uani 1 1 d . . .
C6 C 0.8747(3) 0.4217(3) 0.3934(2) 0.0403(6) Uani 1 1 d . . .
H6A H 0.8133 0.4289 0.4490 0.060 Uiso 1 1 calc R . .
H6B H 0.9282 0.4963 0.3663 0.060 Uiso 1 1 calc R . .
H6C H 0.9353 0.3452 0.4192 0.060 Uiso 1 1 calc R . .
C7 C 0.9982(3) 0.3930(3) 0.1901(3) 0.0466(7) Uani 1 1 d . . .
H7A H 1.0106 0.3861 0.1225 0.070 Uiso 1 1 calc R . .
H7B H 1.0414 0.3177 0.2406 0.070 Uiso 1 1 calc R . .
H7C H 1.0394 0.4688 0.1890 0.070 Uiso 1 1 calc R . .
C8 C 0.7549(4) 0.4109(3) 0.0475(2) 0.0498(8) Uani 1 1 d . . .
H8A H 0.6649 0.4176 0.0212 0.075 Uiso 1 1 calc R . .
H8B H 0.8035 0.3319 0.0475 0.075 Uiso 1 1 calc R . .
H8C H 0.8051 0.4831 0.0041 0.075 Uiso 1 1 calc R . .
C9 C 0.4803(3) 0.4505(3) 0.1667(3) 0.0462(7) Uani 1 1 d . . .
H9A H 0.4130 0.4580 0.2190 0.069 Uiso 1 1 calc R . .
H9B H 0.4611 0.3796 0.1468 0.069 Uiso 1 1 calc R . .
H9C H 0.4767 0.5291 0.1070 0.069 Uiso 1 1 calc R . .
C10 C 0.5525(3) 0.4432(3) 0.3859(2) 0.0380(6) Uani 1 1 d . . .
H10A H 0.4604 0.4513 0.3629 0.057 Uiso 1 1 calc R . .
H10B H 0.5698 0.5194 0.3993 0.057 Uiso 1 1 calc R . .
H10C H 0.5627 0.3688 0.4486 0.057 Uiso 1 1 calc R . .
C11 C 0.6207(3) -0.1265(3) 0.3564(2) 0.0346(6) Uani 1 1 d . . .
H11A H 0.6064(4) -0.0923(8) 0.2827(17) 0.041 Uiso 1 1 calc R . .
H11B H 0.533(2) -0.1272(3) 0.3932(8) 0.041 Uiso 1 1 calc R . .
C12 C 0.6888(3) -0.2592(3) 0.3877(2) 0.0386(6) Uani 1 1 d . . .
H12A H 0.6463(11) -0.3128(14) 0.4445(15) 0.046 Uiso 1 1 calc R . .
H12B H 0.6887(3) -0.2904(9) 0.3364(13) 0.046 Uiso 1 1 calc R . .
C13 C 0.8314(3) -0.2429(3) 0.4092(3) 0.0469(7) Uani 1 1 d . . .
H13A H 0.8915(16) -0.2201(6) 0.3453(16) 0.056 Uiso 1 1 calc R . .
H13B H 0.8713(11) -0.322(2) 0.4620(13) 0.056 Uiso 1 1 calc R . .
C14 C 0.8113(3) -0.1346(2) 0.4490(2) 0.0324(5) Uani 1 1 d . . .
H14A H 0.7797(8) -0.1624(7) 0.5161(16) 0.039 Uiso 1 1 calc R . .
H14B H 0.8906(19) -0.0958(9) 0.4435(2) 0.039 Uiso 1 1 calc R . .
Na1 Na 0.17915(9) 0.04086(9) 0.22526(7) 0.02527(19) Uani 1 1 d . . .
O11 O 0.28778(19) -0.13684(17) 0.19510(14) 0.0333(4) Uani 1 1 d . . .
O12 O 0.2368(2) 0.1727(2) 0.06035(14) 0.0413(5) Uani 1 1 d . . .
C15 C 0.2330(3) -0.1754(3) 0.1200(2) 0.0371(6) Uani 1 1 d . . .
H15A H 0.3047(17) -0.1965(5) 0.0773(10) 0.045 Uiso 1 1 calc R . .
H15B H 0.1731(14) -0.1083(16) 0.0770(10) 0.045 Uiso 1 1 calc R . .
C16 C 0.1562(4) -0.2908(4) 0.1801(3) 0.0507(8) Uani 1 1 d . . .
H16A H 0.1722(5) -0.3513(17) 0.1528(8) 0.061 Uiso 1 1 calc R . .
H16B H 0.067(3) -0.2701(6) 0.1810(3) 0.061 Uiso 1 1 calc R . .
C17 C 0.2088(3) -0.3366(3) 0.2881(2) 0.0405(6) Uani 1 1 d . . .
H17A H 0.1384(17) -0.3246(4) 0.3371(12) 0.049 Uiso 1 1 calc R . .
H17B H 0.2410(8) -0.427(2) 0.3106(6) 0.049 Uiso 1 1 calc R . .
C18 C 0.3243(3) -0.2525(3) 0.2762(2) 0.0336(5) Uani 1 1 d . . .
H18A H 0.3340(4) -0.2374(4) 0.3380(14) 0.040 Uiso 1 1 calc R . .
H18B H 0.4077(19) -0.2910(9) 0.2591(4) 0.040 Uiso 1 1 calc R . .
C19 C 0.1527(4) 0.2336(3) -0.0246(2) 0.0491(8) Uani 1 1 d . . .
H19A H 0.1239(9) 0.318(2) -0.0285(2) 0.059 Uiso 1 1 calc R . .
H19B H 0.074(2) 0.1873(12) -0.0177(3) 0.059 Uiso 1 1 calc R . .
C20 C 0.2365(3) 0.2366(3) -0.1192(2) 0.0442(7) Uani 1 1 d . . .
H20A H 0.1924(12) 0.2058(9) -0.1574(11) 0.053 Uiso 1 1 calc R . .
H20B H 0.2573(6) 0.316(2) -0.1568(11) 0.053 Uiso 1 1 calc R . .
C21 C 0.3619(4) 0.1535(5) -0.0789(3) 0.0662(12) Uani 1 1 d . . .
H21A H 0.3522(4) 0.069(3) -0.0729(3) 0.079 Uiso 1 1 calc R . .
H21B H 0.439(2) 0.1838(10) -0.1220(14) 0.079 Uiso 1 1 calc R . .
C22 C 0.3735(3) 0.1626(4) 0.0226(2) 0.0543(9) Uani 1 1 d . . .
H22A H 0.4224(14) 0.087(2) 0.0678(13) 0.065 Uiso 1 1 calc R . .
H22B H 0.4205(14) 0.237(2) 0.0165(3) 0.065 Uiso 1 1 calc R . .

loop_
_atom_site_aniso_label
_atom_site_aniso_U_11
_atom_site_aniso_U_22
_atom_site_aniso_U_33
_atom_site_aniso_U_23
_atom_site_aniso_U_13
_atom_site_aniso_U_12
Nd1 0.01750(6) 0.02452(7) 0.01721(6) -0.00940(5) -0.00294(4) 0.00095(4)
O1 0.0195(8) 0.0410(10) 0.0240(8) -0.0121(7) -0.0011(6) -0.0013(7)
O2 0.0224(8) 0.0299(8) 0.0190(7) -0.0097(6) -0.0017(6) -0.0007(6)
O3 0.0335(10) 0.0426(10) 0.0172(8) -0.0074(7) -0.0071(7) -0.0050(8)
O4 0.0231(8) 0.0338(9) 0.0270(8) -0.0139(7) -0.0018(6) 0.0014(7)
O5 0.0277(9) 0.0472(11) 0.0268(9) -0.0192(8) -0.0035(7) 0.0024(8)
O6 0.0386(11) 0.0477(11) 0.0452(11) -0.0293(10) 0.0098(9) 0.0021(9)
O7 0.0259(9) 0.0497(11) 0.0342(10) -0.0248(9) -0.0086(7) 0.0051(8)
O8 0.0213(8) 0.0452(10) 0.0298(9) -0.0196(8) -0.0022(7) -0.0053(7)
O9 0.0225(9) 0.0556(12) 0.0468(11) -0.0232(10) -0.0076(8) -0.0075(8)
O10 0.0234(8) 0.0275(8) 0.0347(9) -0.0132(7) -0.0052(7) -0.0031(7)
N1 0.0258(10) 0.0237(9) 0.0189(9) -0.0069(7) -0.0031(7) -0.0024(7)
N2 0.0269(10) 0.0303(10) 0.0242(10) -0.0102(8) 0.0051(8) -0.0016(8)
N3 0.0239(10) 0.0318(11) 0.0321(11) -0.0135(9) -0.0062(8) -0.0012(8)
C1 0.0298(12) 0.0218(11) 0.0267(11) -0.0072(9) -0.0064(9) -0.0009(9)
C2 0.0282(12) 0.0250(11) 0.0298(12) -0.0051(10) 0.0037(10) -0.0028(9)
C3 0.0402(14) 0.0281(12) 0.0203(11) -0.0034(9) -0.0017(10) -0.0002(10)
C4 0.0283(13) 0.0280(12) 0.0295(12) -0.0049(10) -0.0092(10) 0.0045(10)
C5 0.0308(12) 0.0234(11) 0.0248(11) -0.0076(9) 0.0012(9) 0.0011(9)
C6 0.0513(17) 0.0320(13) 0.0424(15) -0.0158(12) -0.0177(13) -0.0042(12)
C7 0.0332(15) 0.0403(16) 0.065(2) -0.0185(15) 0.0160(14) -0.0094(12)
C8 0.071(2) 0.0519(18) 0.0204(12) -0.0067(12) -0.0015(13) -0.0017(16)
C9 0.0417(17) 0.0401(15) 0.0529(18) -0.0114(14) -0.0233(14) 0.0124(13)
C10 0.0417(16) 0.0324(13) 0.0414(15) -0.0181(12) 0.0095(12) 0.0013(11)
C11 0.0268(13) 0.0384(14) 0.0446(15) -0.0208(12) 0.0003(11) -0.0098(11)
C12 0.0504(17) 0.0322(13) 0.0357(14) -0.0137(12) 0.0009(12) -0.0114(12)
C13 0.0503(19) 0.0364(15) 0.0573(19) -0.0211(15) -0.0115(15) 0.0057(13)
C14 0.0319(13) 0.0307(13) 0.0335(13) -0.0096(11) -0.0059(10) -0.0013(10)
Na1 0.0246(5) 0.0304(5) 0.0211(4) -0.0097(4) -0.0009(3) -0.0017(4)
O11 0.0390(10) 0.0325(9) 0.0304(9) -0.0139(8) -0.0059(8) 0.0019(8)
O12 0.0403(11) 0.0560(13) 0.0212(9) -0.0074(9) 0.0013(8) 0.0000(9)
C15 0.0401(15) 0.0446(15) 0.0310(13) -0.0202(12) -0.0061(11) 0.0066(12)
C16 0.0452(18) 0.066(2) 0.0522(19) -0.0325(17) -0.0057(14) -0.0119(15)
C17 0.0355(15) 0.0399(15) 0.0457(16) -0.0156(13) 0.0015(12) -0.0015(12)
C18 0.0308(13) 0.0365(14) 0.0333(13) -0.0128(11) -0.0058(10) 0.0042(11)
C19 0.0486(18) 0.0579(19) 0.0272(14) -0.0018(13) -0.0015(12) 0.0090(15)
C20 0.059(2) 0.0470(17) 0.0234(12) -0.0076(12) -0.0012(12) -0.0082(14)
C21 0.0398(18) 0.123(4) 0.0394(18) -0.035(2) 0.0068(14) -0.006(2)
C22 0.0357(16) 0.091(3) 0.0312(15) -0.0149(16) 0.0029(12) -0.0140(16)

loop_
_atom_type_symbol
_atom_type_description
_atom_type_scat_dispersion_real
_atom_type_scat_dispersion_imag
_atom_type_scat_source
C C 0.0033 0.0016 'International Tables Vol C Tables 4.2.6.8 and 6.1.1.4'
H H 0.0000 0.0000 'International Tables Vol C Tables 4.2.6.8 and 6.1.1.4'
N N 0.0061 0.0033 'International Tables Vol C Tables 4.2.6.8 and 6.1.1.4'
O O 0.0106 0.0060 'International Tables Vol C Tables 4.2.6.8 and 6.1.1.4'
Na Na 0.0362 0.0249 'International Tables Vol C Tables 4.2.6.8 and 6.1.1.4'
Nd Nd -0.1943 3.0179 'International Tables Vol C Tables 4.2.6.8 and 6.1.1.4'

loop_
_geom_angle_atom_site_label_1
_geom_angle_atom_site_label_2
_geom_angle_atom_site_label_3
_geom_angle
_geom_angle_site_symmetry_1
_geom_angle_site_symmetry_3
_geom_angle_publ_flag
Cnt Nd1 O1 100.9 . . ?
Cnt Nd1 O2 99.0 . . ?
Cnt Nd1 O4 101.3 . . ?
Cnt Nd1 O5 105.3 . . ?
Cnt Nd1 O7 103.9 . . ?
Cnt Nd1 O8 98.9 . . ?
Cnt Nd1 O10 177.4 . . ?
O10 Nd1 O2 80.23(5) . . ?
O10 Nd1 O1 80.60(6) . . ?
O2 Nd1 O1 50.32(5) . . ?
O10 Nd1 O8 83.60(6) . . ?
O2 Nd1 O8 117.45(5) . . ?
O1 Nd1 O8 67.58(5) . . ?
O10 Nd1 O7 77.24(6) . . ?
O2 Nd1 O7 155.25(6) . . ?
O1 Nd1 O7 115.13(6) . . ?
O8 Nd1 O7 49.98(6) . . ?
O10 Nd1 O4 76.14(6) . . ?
O2 Nd1 O4 68.76(5) . . ?
O1 Nd1 O4 117.41(5) . . ?
O8 Nd1 O4 157.57(6) . . ?
O7 Nd1 O4 114.83(5) . . ?
O10 Nd1 O5 72.94(6) . . ?
O2 Nd1 O5 116.57(5) . . ?
O1 Nd1 O5 152.63(6) . . ?
O8 Nd1 O5 115.17(5) . . ?
O7 Nd1 O5 65.99(6) . . ?
O4 Nd1 O5 49.59(5) . . ?
O10 Nd1 C4 155.30(7) . . ?
O2 Nd1 C4 123.31(7) . . ?
O1 Nd1 C4 107.83(7) . . ?
O8 Nd1 C4 78.68(7) . . ?
O7 Nd1 C4 78.19(7) . . ?
O4 Nd1 C4 117.17(7) . . ?
O5 Nd1 C4 99.22(7) . . ?
O10 Nd1 C3 152.31(7) . . ?
O2 Nd1 C3 114.25(7) . . ?
O1 Nd1 C3 127.00(7) . . ?
O8 Nd1 C3 107.52(7) . . ?
O7 Nd1 C3 90.50(7) . . ?
O4 Nd1 C3 87.08(7) . . ?
O5 Nd1 C3 79.40(7) . . ?
C4 Nd1 C3 30.09(8) . . ?
O10 Nd1 C5 156.37(7) . . ?
O2 Nd1 C5 97.00(6) . . ?
O1 Nd1 C5 79.74(6) . . ?
O8 Nd1 C5 76.86(7) . . ?
O7 Nd1 C5 99.52(7) . . ?
O4 Nd1 C5 125.00(6) . . ?
O5 Nd1 C5 127.61(7) . . ?
C4 Nd1 C5 30.03(7) . . ?
C3 Nd1 C5 49.49(7) . . ?
O10 Nd1 C2 151.51(7) . . ?
O2 Nd1 C2 84.37(7) . . ?
O1 Nd1 C2 107.43(7) . . ?
O8 Nd1 C2 124.86(7) . . ?
O7 Nd1 C2 120.37(7) . . ?
O4 Nd1 C2 75.98(7) . . ?
O5 Nd1 C2 93.14(7) . . ?
C4 Nd1 C2 49.46(8) . . ?
C3 Nd1 C2 29.89(8) . . ?
C5 Nd1 C2 49.33(7) . . ?
O10 Nd1 C1 153.98(6) . . ?
O2 Nd1 C1 74.12(6) . . ?
O1 Nd1 C1 79.73(6) . . ?
O8 Nd1 C1 104.26(7) . . ?
O7 Nd1 C1 126.90(7) . . ?
O4 Nd1 C1 98.17(7) . . ?
O5 Nd1 C1 122.82(7) . . ?
C4 Nd1 C1 49.32(7) . . ?
C3 Nd1 C1 49.23(7) . . ?
C5 Nd1 C1 29.81(7) . . ?
C2 Nd1 C1 29.76(7) . . ?
N1 O1 Nd1 95.96(12) . . ?
N1 O2 Nd1 96.76(12) . . ?
N1 O3 Na1 139.05(15) . 2_656 ?
N2 O4 Na1 100.48(13) . 1_655 ?
N2 O4 Nd1 96.40(12) . . ?
Na1 O4 Nd1 162.73(8) 1_655 . ?
N2 O5 Nd1 95.60(13) . . ?
N2 O6 Na1 89.65(15) . 1_655 ?
N3 O7 Nd1 96.20(13) . . ?
N3 O8 Nd1 96.67(13) . . ?
N3 O9 Na1 132.93(17) . . ?
C14 O10 C11 108.16(19) . . ?
C14 O10 Nd1 124.26(14) . . ?
C11 O10 Nd1 127.23(15) . . ?
O3 N1 O2 121.42(19) . . ?
O3 N1 O1 121.63(19) . . ?
O2 N1 O1 116.95(18) . . ?
O6 N2 O5 122.7(2) . . ?
O6 N2 O4 120.0(2) . . ?
O5 N2 O4 117.24(19) . . ?
O6 N2 Na1 65.91(14) . 1_655 ?
O5 N2 Na1 169.68(16) . 1_655 ?
O4 N2 Na1 54.50(11) . 1_655 ?
O9 N3 O8 121.4(2) . . ?
O9 N3 O7 121.5(2) . . ?
O8 N3 O7 117.13(19) . . ?
C2 C1 C5 108.2(2) . . ?
C2 C1 C6 125.1(2) . . ?
C5 C1 C6 126.5(2) . . ?
C2 C1 Nd1 74.78(14) . . ?
C5 C1 Nd1 74.43(13) . . ?
C6 C1 Nd1 121.46(16) . . ?
C3 C2 C1 107.9(2) . . ?
C3 C2 C7 126.8(3) . . ?
C1 C2 C7 125.1(3) . . ?
C3 C2 Nd1 74.38(14) . . ?
C1 C2 Nd1 75.47(14) . . ?
C7 C2 Nd1 119.53(17) . . ?
C2 C3 C4 108.1(2) . . ?
C2 C3 C8 125.7(3) . . ?
C4 C3 C8 126.1(3) . . ?
C2 C3 Nd1 75.73(14) . . ?
C4 C3 Nd1 74.86(14) . . ?
C8 C3 Nd1 118.45(19) . . ?
C5 C4 C3 107.8(2) . . ?
C5 C4 C9 126.4(3) . . ?
C3 C4 C9 125.6(3) . . ?
C5 C4 Nd1 75.44(13) . . ?
C3 C4 Nd1 75.05(14) . . ?
C9 C4 Nd1 119.78(18) . . ?
C1 C5 C4 107.9(2) . . ?
C1 C5 C10 126.2(2) . . ?
C4 C5 C10 125.9(2) . . ?
C1 C5 Nd1 75.76(13) . . ?
C4 C5 Nd1 74.54(14) . . ?
C10 C5 Nd1 116.18(16) . . ?
O10 C11 C12 106.2(2) . . ?
C13 C12 C11 104.3(2) . . ?
C12 C13 C14 102.3(2) . . ?
O10 C14 C13 102.8(2) . . ?
O12 Na1 O9 95.69(8) . . ?
O12 Na1 O11 91.07(8) . . ?
O9 Na1 O11 117.40(8) . . ?
O12 Na1 O3 175.80(8) . 2_656 ?
O9 Na1 O3 82.35(7) . 2_656 ?
O11 Na1 O3 86.58(7) . 2_656 ?
O12 Na1 O4 102.24(7) . 1_455 ?
O9 Na1 O4 106.18(7) . 1_455 ?
O11 Na1 O4 132.81(7) . 1_455 ?
O3 Na1 O4 81.90(7) 2_656 1_455 ?
O12 Na1 O6 82.84(7) . 1_455 ?
O9 Na1 O6 153.72(8) . 1_455 ?
O11 Na1 O6 88.88(7) . 1_455 ?
O3 Na1 O6 100.57(7) 2_656 1_455 ?
O4 Na1 O6 49.35(6) 1_455 1_455 ?
O12 Na1 N2 91.14(7) . 1_455 ?
O9 Na1 N2 130.16(7) . 1_455 ?
O11 Na1 N2 111.74(7) . 1_455 ?
O3 Na1 N2 92.96(6) 2_656 1_455 ?
O4 Na1 N2 25.02(5) 1_455 1_455 ?
O6 Na1 N2 24.43(5) 1_455 1_455 ?
C18 O11 C15 105.1(2) . . ?
C18 O11 Na1 122.36(15) . . ?
C15 O11 Na1 117.52(15) . . ?
C19 O12 C22 108.7(2) . . ?
C19 O12 Na1 129.53(19) . . ?
C22 O12 Na1 118.18(18) . . ?
O11 C15 C16 105.3(2) . . ?
C15 C16 C17 105.2(2) . . ?
C18 C17 C16 102.9(2) . . ?
O11 C18 C17 105.0(2) . . ?
O12 C19 C20 106.9(3) . . ?
C21 C20 C19 104.3(2) . . ?
C22 C21 C20 103.6(3) . . ?
O12 C22 C21 104.9(3) . . ?

loop_
_geom_bond_atom_site_label_1
_geom_bond_atom_site_label_2
_geom_bond_distance
_geom_bond_site_symmetry_2
_geom_bond_publ_flag
Nd1 O10 2.4859(17) . ?
Nd1 O2 2.5328(16) . ?
Nd1 O1 2.5473(16) . ?
Nd1 O8 2.5521(17) . ?
Nd1 O7 2.5611(17) . ?
Nd1 O4 2.5664(16) . ?
Nd1 O5 2.5948(17) . ?
Nd1 C4 2.728(2) . ?
Nd1 C3 2.730(2) . ?
Nd1 C5 2.739(2) . ?
Nd1 C2 2.747(2) . ?
Nd1 C1 2.756(2) . ?
Nd1 Cnt 2.462 . ?
O1 N1 1.269(3) . ?
O2 N1 1.265(2) . ?
O3 N1 1.229(2) . ?
O3 Na1 2.3942(19) 2_656 ?
O4 N2 1.278(3) . ?
O4 Na1 2.4603(19) 1_655 ?
O5 N2 1.257(3) . ?
O6 N2 1.229(3) . ?
O6 Na1 2.713(2) 1_655 ?
O7 N3 1.266(3) . ?
O8 N3 1.265(3) . ?
O9 N3 1.230(3) . ?
O9 Na1 2.353(2) . ?
O10 C14 1.450(3) . ?
O10 C11 1.459(3) . ?
N2 Na1 2.972(2) 1_655 ?
C1 C2 1.413(3) . ?
C1 C5 1.413(3) . ?
C1 C6 1.507(3) . ?
C2 C3 1.413(4) . ?
C2 C7 1.511(4) . ?
C3 C4 1.417(4) . ?
C3 C8 1.515(4) . ?
C4 C5 1.416(3) . ?
C4 C9 1.504(4) . ?
C5 C10 1.504(3) . ?
C11 C12 1.518(4) . ?
C12 C13 1.512(4) . ?
C13 C14 1.517(4) . ?
Na1 O12 2.324(2) . ?
Na1 O11 2.362(2) . ?
Na1 O3 2.3942(19) 2_656 ?
Na1 O4 2.4603(19) 1_455 ?
Na1 O6 2.713(2) 1_455 ?
Na1 N2 2.972(2) 1_455 ?
O11 C18 1.431(3) . ?
O11 C15 1.438(3) . ?
O12 C19 1.434(3) . ?
O12 C22 1.434(4) . ?
C15 C16 1.515(5) . ?
C16 C17 1.533(4) . ?
C17 C18 1.519(4) . ?
C19 C20 1.510(4) . ?
C20 C21 1.508(5) . ?
C21 C22 1.483(5) . ?

loop_
_geom_torsion_atom_site_label_1
_geom_torsion_atom_site_label_2
_geom_torsion_atom_site_label_3
_geom_torsion_atom_site_label_4
_geom_torsion
_geom_torsion_site_symmetry_1
_geom_torsion_site_symmetry_2
_geom_torsion_site_symmetry_3
_geom_torsion_site_symmetry_4
_geom_torsion_publ_flag
O10 Nd1 O1 N1 84.27(13) . . . . ?
O2 Nd1 O1 N1 -0.79(11) . . . . ?
O8 Nd1 O1 N1 171.17(14) . . . . ?
O7 Nd1 O1 N1 155.30(12) . . . . ?
O4 Nd1 O1 N1 15.33(14) . . . . ?
O5 Nd1 O1 N1 69.41(18) . . . . ?
C4 Nd1 O1 N1 -119.66(13) . . . . ?
C3 Nd1 O1 N1 -93.26(14) . . . . ?
C5 Nd1 O1 N1 -108.92(14) . . . . ?
C2 Nd1 O1 N1 -67.59(14) . . . . ?
C1 Nd1 O1 N1 -78.61(13) . . . . ?
O10 Nd1 O2 N1 -85.04(12) . . . . ?
O1 Nd1 O2 N1 0.80(11) . . . . ?
O8 Nd1 O2 N1 -7.57(14) . . . . ?
O7 Nd1 O2 N1 -60.40(19) . . . . ?
O4 Nd1 O2 N1 -163.86(13) . . . . ?
O5 Nd1 O2 N1 -150.28(12) . . . . ?
C4 Nd1 O2 N1 86.83(14) . . . . ?
C3 Nd1 O2 N1 119.74(13) . . . . ?
C5 Nd1 O2 N1 71.23(13) . . . . ?
C2 Nd1 O2 N1 119.01(13) . . . . ?
C1 Nd1 O2 N1 90.53(13) . . . . ?
O10 Nd1 O4 N2 73.10(13) . . . . ?
O2 Nd1 O4 N2 157.85(14) . . . . ?
O1 Nd1 O4 N2 144.59(12) . . . . ?
O8 Nd1 O4 N2 47.1(2) . . . . ?
O7 Nd1 O4 N2 4.50(15) . . . . ?
O5 Nd1 O4 N2 -6.14(12) . . . . ?
C4 Nd1 O4 N2 -84.58(14) . . . . ?
C3 Nd1 O4 N2 -84.69(14) . . . . ?
C5 Nd1 O4 N2 -118.62(13) . . . . ?
C2 Nd1 O4 N2 -112.81(14) . . . . ?
C1 Nd1 O4 N2 -132.78(13) . . . . ?
O10 Nd1 O4 Na1 -94.8(3) . . . 1_655 ?
O2 Nd1 O4 Na1 -10.0(3) . . . 1_655 ?
O1 Nd1 O4 Na1 -23.3(3) . . . 1_655 ?
O8 Nd1 O4 Na1 -120.8(3) . . . 1_655 ?
O7 Nd1 O4 Na1 -163.4(3) . . . 1_655 ?
O5 Nd1 O4 Na1 -174.0(3) . . . 1_655 ?
C4 Nd1 O4 Na1 107.6(3) . . . 1_655 ?
C3 Nd1 O4 Na1 107.4(3) . . . 1_655 ?
C5 Nd1 O4 Na1 73.5(3) . . . 1_655 ?
C2 Nd1 O4 Na1 79.3(3) . . . 1_655 ?
C1 Nd1 O4 Na1 59.4(3) . . . 1_655 ?
O10 Nd1 O5 N2 -79.87(14) . . . . ?
O2 Nd1 O5 N2 -10.47(15) . . . . ?
O1 Nd1 O5 N2 -64.53(19) . . . . ?
O8 Nd1 O5 N2 -154.03(13) . . . . ?
O7 Nd1 O5 N2 -163.20(15) . . . . ?
O4 Nd1 O5 N2 6.23(12) . . . . ?
C4 Nd1 O5 N2 124.22(14) . . . . ?
C3 Nd1 O5 N2 101.47(15) . . . . ?
C5 Nd1 O5 N2 113.39(14) . . . . ?
C2 Nd1 O5 N2 74.80(14) . . . . ?
C1 Nd1 O5 N2 77.15(15) . . . . ?
O10 Nd1 O7 N3 91.76(14) . . . . ?
O2 Nd1 O7 N3 66.8(2) . . . . ?
O1 Nd1 O7 N3 18.70(16) . . . . ?
O8 Nd1 O7 N3 -0.58(13) . . . . ?
O4 Nd1 O7 N3 159.71(13) . . . . ?
O5 Nd1 O7 N3 168.56(16) . . . . ?
C4 Nd1 O7 N3 -85.63(15) . . . . ?
C3 Nd1 O7 N3 -113.28(15) . . . . ?
C5 Nd1 O7 N3 -64.37(15) . . . . ?
C2 Nd1 O7 N3 -112.48(15) . . . . ?
C1 Nd1 O7 N3 -77.39(16) . . . . ?
O10 Nd1 O8 N3 -78.11(14) . . . . ?
O2 Nd1 O8 N3 -153.60(13) . . . . ?
O1 Nd1 O8 N3 -160.56(15) . . . . ?
O7 Nd1 O8 N3 0.58(13) . . . . ?
O4 Nd1 O8 N3 -52.7(2) . . . . ?
O5 Nd1 O8 N3 -10.38(16) . . . . ?
C4 Nd1 O8 N3 84.59(15) . . . . ?
C3 Nd1 O8 N3 75.91(15) . . . . ?
C5 Nd1 O8 N3 115.27(15) . . . . ?
C2 Nd1 O8 N3 103.27(15) . . . . ?
C1 Nd1 O8 N3 127.13(14) . . . . ?
O2 Nd1 O10 C14 -10.72(17) . . . . ?
O1 Nd1 O10 C14 -61.80(18) . . . . ?
O8 Nd1 O10 C14 -130.06(18) . . . . ?
O7 Nd1 O10 C14 179.59(19) . . . . ?
O4 Nd1 O10 C14 59.63(18) . . . . ?
O5 Nd1 O10 C14 111.12(18) . . . . ?
C4 Nd1 O10 C14 -174.30(19) . . . . ?
C3 Nd1 O10 C14 113.9(2) . . . . ?
C5 Nd1 O10 C14 -95.8(2) . . . . ?
C2 Nd1 O10 C14 47.5(2) . . . . ?
C1 Nd1 O10 C14 -20.5(3) . . . . ?
O2 Nd1 O10 C11 176.93(19) . . . . ?
O1 Nd1 O10 C11 125.85(19) . . . . ?
O8 Nd1 O10 C11 57.59(18) . . . . ?
O7 Nd1 O10 C11 7.24(18) . . . . ?
O4 Nd1 O10 C11 -112.72(19) . . . . ?
O5 Nd1 O10 C11 -61.23(18) . . . . ?
C4 Nd1 O10 C11 13.3(3) . . . . ?
C3 Nd1 O10 C11 -58.4(3) . . . . ?
C5 Nd1 O10 C11 91.8(2) . . . . ?
C2 Nd1 O10 C11 -124.8(2) . . . . ?
C1 Nd1 O10 C11 167.17(19) . . . . ?
Na1 O3 N1 O2 -130.3(2) 2_656 . . . ?
Na1 O3 N1 O1 50.6(3) 2_656 . . . ?
Nd1 O2 N1 O3 179.45(18) . . . . ?
Nd1 O2 N1 O1 -1.38(19) . . . . ?
Nd1 O1 N1 O3 -179.47(18) . . . . ?
Nd1 O1 N1 O2 1.37(19) . . . . ?
Na1 O6 N2 O5 173.6(2) 1_655 . . . ?
Na1 O6 N2 O4 -6.7(2) 1_655 . . . ?
Nd1 O5 N2 O6 169.0(2) . . . . ?
Nd1 O5 N2 O4 -10.8(2) . . . . ?
Nd1 O5 N2 Na1 -45.8(9) . . . 1_655 ?
Na1 O4 N2 O6 7.5(2) 1_655 . . . ?
Nd1 O4 N2 O6 -168.85(19) . . . . ?
Na1 O4 N2 O5 -172.74(17) 1_655 . . . ?
Nd1 O4 N2 O5 10.9(2) . . . . ?
Nd1 O4 N2 Na1 -176.36(11) . . . 1_655 ?
Na1 O9 N3 O8 -157.77(18) . . . . ?
Na1 O9 N3 O7 22.4(4) . . . . ?
Nd1 O8 N3 O9 179.1(2) . . . . ?
Nd1 O8 N3 O7 -1.0(2) . . . . ?
Nd1 O7 N3 O9 -179.1(2) . . . . ?
Nd1 O7 N3 O8 1.0(2) . . . . ?
O10 Nd1 C1 C2 116.98(18) . . . . ?
O2 Nd1 C1 C2 106.98(15) . . . . ?
O1 Nd1 C1 C2 158.44(15) . . . . ?
O8 Nd1 C1 C2 -138.04(14) . . . . ?
O7 Nd1 C1 C2 -87.75(16) . . . . ?
O4 Nd1 C1 C2 41.91(15) . . . . ?
O5 Nd1 C1 C2 -4.72(17) . . . . ?
C4 Nd1 C1 C2 -77.09(16) . . . . ?
C3 Nd1 C1 C2 -37.03(14) . . . . ?
C5 Nd1 C1 C2 -114.3(2) . . . . ?
O10 Nd1 C1 C5 -128.71(16) . . . . ?
O2 Nd1 C1 C5 -138.71(14) . . . . ?
O1 Nd1 C1 C5 -87.25(14) . . . . ?
O8 Nd1 C1 C5 -23.73(15) . . . . ?
O7 Nd1 C1 C5 26.56(17) . . . . ?
O4 Nd1 C1 C5 156.22(13) . . . . ?
O5 Nd1 C1 C5 109.59(14) . . . . ?
C4 Nd1 C1 C5 37.22(14) . . . . ?
C3 Nd1 C1 C5 77.28(15) . . . . ?
C2 Nd1 C1 C5 114.3(2) . . . . ?
O10 Nd1 C1 C6 -5.1(3) . . . . ?
O2 Nd1 C1 C6 -15.1(2) . . . . ?
O1 Nd1 C1 C6 36.3(2) . . . . ?
O8 Nd1 C1 C6 99.9(2) . . . . ?
O7 Nd1 C1 C6 150.1(2) . . . . ?
O4 Nd1 C1 C6 -80.2(2) . . . . ?
O5 Nd1 C1 C6 -126.8(2) . . . . ?
C4 Nd1 C1 C6 160.8(3) . . . . ?
C3 Nd1 C1 C6 -159.1(3) . . . . ?
C5 Nd1 C1 C6 123.6(3) . . . . ?
C2 Nd1 C1 C6 -122.1(3) . . . . ?
C5 C1 C2 C3 0.4(3) . . . . ?
C6 C1 C2 C3 -174.1(2) . . . . ?
Nd1 C1 C2 C3 67.90(17) . . . . ?
C5 C1 C2 C7 176.4(2) . . . . ?
C6 C1 C2 C7 1.9(4) . . . . ?
Nd1 C1 C2 C7 -116.1(2) . . . . ?
C5 C1 C2 Nd1 -67.53(17) . . . . ?
C6 C1 C2 Nd1 118.0(2) . . . . ?
O10 Nd1 C2 C3 121.29(17) . . . . ?
O2 Nd1 C2 C3 178.67(15) . . . . ?
O1 Nd1 C2 C3 -136.03(14) . . . . ?
O8 Nd1 C2 C3 -61.60(17) . . . . ?
O7 Nd1 C2 C3 -1.62(17) . . . . ?
O4 Nd1 C2 C3 109.20(15) . . . . ?
O5 Nd1 C2 C3 62.27(15) . . . . ?
C4 Nd1 C2 C3 -37.18(14) . . . . ?
C5 Nd1 C2 C3 -77.08(16) . . . . ?
C1 Nd1 C2 C3 -113.8(2) . . . . ?
O10 Nd1 C2 C1 -124.95(16) . . . . ?
O2 Nd1 C2 C1 -67.57(14) . . . . ?
O1 Nd1 C2 C1 -22.27(16) . . . . ?
O8 Nd1 C2 C1 52.15(17) . . . . ?
O7 Nd1 C2 C1 112.14(14) . . . . ?
O4 Nd1 C2 C1 -137.04(15) . . . . ?
O5 Nd1 C2 C1 176.03(14) . . . . ?
C4 Nd1 C2 C1 76.57(15) . . . . ?
C3 Nd1 C2 C1 113.8(2) . . . . ?
C5 Nd1 C2 C1 36.67(14) . . . . ?
O10 Nd1 C2 C7 -2.6(3) . . . . ?
O2 Nd1 C2 C7 54.8(2) . . . . ?
O1 Nd1 C2 C7 100.1(2) . . . . ?
O8 Nd1 C2 C7 174.5(2) . . . . ?
O7 Nd1 C2 C7 -125.5(2) . . . . ?
O4 Nd1 C2 C7 -14.6(2) . . . . ?
O5 Nd1 C2 C7 -61.6(2) . . . . ?
C4 Nd1 C2 C7 -161.0(3) . . . . ?
C3 Nd1 C2 C7 -123.8(3) . . . . ?
C5 Nd1 C2 C7 159.1(3) . . . . ?
C1 Nd1 C2 C7 122.4(3) . . . . ?
C1 C2 C3 C4 -0.1(3) . . . . ?
C7 C2 C3 C4 -176.0(2) . . . . ?
Nd1 C2 C3 C4 68.49(18) . . . . ?
C1 C2 C3 C8 176.4(3) . . . . ?
C7 C2 C3 C8 0.5(4) . . . . ?
Nd1 C2 C3 C8 -115.0(3) . . . . ?
C1 C2 C3 Nd1 -68.63(17) . . . . ?
C7 C2 C3 Nd1 115.5(3) . . . . ?
O10 Nd1 C3 C2 -118.70(17) . . . . ?
O2 Nd1 C3 C2 -1.45(17) . . . . ?
O1 Nd1 C3 C2 56.04(17) . . . . ?
O8 Nd1 C3 C2 130.80(14) . . . . ?
O7 Nd1 C3 C2 178.61(15) . . . . ?
O4 Nd1 C3 C2 -66.56(15) . . . . ?
O5 Nd1 C3 C2 -115.95(15) . . . . ?
C4 Nd1 C3 C2 113.6(2) . . . . ?
C5 Nd1 C3 C2 76.48(16) . . . . ?
C1 Nd1 C3 C2 36.86(14) . . . . ?
O10 Nd1 C3 C4 127.66(16) . . . . ?
O2 Nd1 C3 C4 -115.09(15) . . . . ?
O1 Nd1 C3 C4 -57.60(17) . . . . ?
O8 Nd1 C3 C4 17.16(16) . . . . ?
O7 Nd1 C3 C4 64.97(15) . . . . ?
O4 Nd1 C3 C4 179.80(15) . . . . ?
O5 Nd1 C3 C4 130.41(16) . . . . ?
C5 Nd1 C3 C4 -37.16(14) . . . . ?
C2 Nd1 C3 C4 -113.6(2) . . . . ?
C1 Nd1 C3 C4 -76.78(16) . . . . ?
O10 Nd1 C3 C8 4.5(3) . . . . ?
O2 Nd1 C3 C8 121.7(2) . . . . ?
O1 Nd1 C3 C8 179.2(2) . . . . ?
O8 Nd1 C3 C8 -106.0(2) . . . . ?
O7 Nd1 C3 C8 -58.2(2) . . . . ?
O4 Nd1 C3 C8 56.6(2) . . . . ?
O5 Nd1 C3 C8 7.2(2) . . . . ?
C4 Nd1 C3 C8 -123.2(3) . . . . ?
C5 Nd1 C3 C8 -160.4(3) . . . . ?
C2 Nd1 C3 C8 123.2(3) . . . . ?
C1 Nd1 C3 C8 160.0(3) . . . . ?
C2 C3 C4 C5 -0.1(3) . . . . ?
C8 C3 C4 C5 -176.6(3) . . . . ?
Nd1 C3 C4 C5 68.94(17) . . . . ?
C2 C3 C4 C9 174.7(2) . . . . ?
C8 C3 C4 C9 -1.8(4) . . . . ?
Nd1 C3 C4 C9 -116.2(3) . . . . ?
C2 C3 C4 Nd1 -69.08(18) . . . . ?
C8 C3 C4 Nd1 114.4(3) . . . . ?
O10 Nd1 C4 C5 128.29(17) . . . . ?
O2 Nd1 C4 C5 -32.24(17) . . . . ?
O1 Nd1 C4 C5 21.51(16) . . . . ?
O8 Nd1 C4 C5 83.29(15) . . . . ?
O7 Nd1 C4 C5 134.38(15) . . . . ?
O4 Nd1 C4 C5 -113.61(14) . . . . ?
O5 Nd1 C4 C5 -162.70(14) . . . . ?
C3 Nd1 C4 C5 -113.4(2) . . . . ?
C2 Nd1 C4 C5 -76.47(16) . . . . ?
C1 Nd1 C4 C5 -36.93(14) . . . . ?
O10 Nd1 C4 C3 -118.33(19) . . . . ?
O2 Nd1 C4 C3 81.15(16) . . . . ?
O1 Nd1 C4 C3 134.90(15) . . . . ?
O8 Nd1 C4 C3 -163.32(16) . . . . ?
O7 Nd1 C4 C3 -112.24(15) . . . . ?
O4 Nd1 C4 C3 -0.22(17) . . . . ?
O5 Nd1 C4 C3 -49.31(16) . . . . ?
C5 Nd1 C4 C3 113.4(2) . . . . ?
C2 Nd1 C4 C3 36.92(14) . . . . ?
C1 Nd1 C4 C3 76.46(16) . . . . ?
O10 Nd1 C4 C9 4.4(3) . . . . ?
O2 Nd1 C4 C9 -156.1(2) . . . . ?
O1 Nd1 C4 C9 -102.3(2) . . . . ?
O8 Nd1 C4 C9 -40.6(2) . . . . ?
O7 Nd1 C4 C9 10.5(2) . . . . ?
O4 Nd1 C4 C9 122.5(2) . . . . ?
O5 Nd1 C4 C9 73.4(2) . . . . ?
C3 Nd1 C4 C9 122.8(3) . . . . ?
C5 Nd1 C4 C9 -123.9(3) . . . . ?
C2 Nd1 C4 C9 159.7(3) . . . . ?
C1 Nd1 C4 C9 -160.8(3) . . . . ?
C2 C1 C5 C4 -0.4(3) . . . . ?
C6 C1 C5 C4 173.9(2) . . . . ?
Nd1 C1 C5 C4 -68.21(17) . . . . ?
C2 C1 C5 C10 180.0(2) . . . . ?
C6 C1 C5 C10 -5.7(4) . . . . ?
Nd1 C1 C5 C10 112.2(2) . . . . ?
C2 C1 C5 Nd1 67.76(17) . . . . ?
C6 C1 C5 Nd1 -117.9(2) . . . . ?
C3 C4 C5 C1 0.4(3) . . . . ?
C9 C4 C5 C1 -174.5(2) . . . . ?
Nd1 C4 C5 C1 69.04(17) . . . . ?
C3 C4 C5 C10 179.9(2) . . . . ?
C9 C4 C5 C10 5.1(4) . . . . ?
Nd1 C4 C5 C10 -111.4(2) . . . . ?
C3 C4 C5 Nd1 -68.68(18) . . . . ?
C9 C4 C5 Nd1 116.5(3) . . . . ?
O10 Nd1 C5 C1 121.36(18) . . . . ?
O2 Nd1 C5 C1 39.75(14) . . . . ?
O1 Nd1 C5 C1 87.22(14) . . . . ?
O8 Nd1 C5 C1 156.39(15) . . . . ?
O7 Nd1 C5 C1 -158.75(13) . . . . ?
O4 Nd1 C5 C1 -29.16(16) . . . . ?
O5 Nd1 C5 C1 -91.81(15) . . . . ?
C4 Nd1 C5 C1 -113.6(2) . . . . ?
C3 Nd1 C5 C1 -76.31(15) . . . . ?
C2 Nd1 C5 C1 -36.61(14) . . . . ?
O10 Nd1 C5 C4 -125.08(18) . . . . ?
O2 Nd1 C5 C4 153.31(14) . . . . ?
O1 Nd1 C5 C4 -159.22(15) . . . . ?
O8 Nd1 C5 C4 -90.06(15) . . . . ?
O7 Nd1 C5 C4 -45.19(15) . . . . ?
O4 Nd1 C5 C4 84.39(16) . . . . ?
O5 Nd1 C5 C4 21.75(18) . . . . ?
C3 Nd1 C5 C4 37.25(15) . . . . ?
C2 Nd1 C5 C4 76.95(16) . . . . ?
C1 Nd1 C5 C4 113.6(2) . . . . ?
O10 Nd1 C5 C10 -2.3(3) . . . . ?
O2 Nd1 C5 C10 -83.9(2) . . . . ?
O1 Nd1 C5 C10 -36.43(19) . . . . ?
O8 Nd1 C5 C10 32.74(19) . . . . ?
O7 Nd1 C5 C10 77.6(2) . . . . ?
O4 Nd1 C5 C10 -152.81(18) . . . . ?
O5 Nd1 C5 C10 144.55(18) . . . . ?
C4 Nd1 C5 C10 122.8(3) . . . . ?
C3 Nd1 C5 C10 160.0(2) . . . . ?
C2 Nd1 C5 C10 -160.3(2) . . . . ?
C1 Nd1 C5 C10 -123.6(3) . . . . ?
C14 O10 C11 C12 -13.6(3) . . . . ?
Nd1 O10 C11 C12 159.72(16) . . . . ?
O10 C11 C12 C13 -12.3(3) . . . . ?
C11 C12 C13 C14 32.1(3) . . . . ?
C11 O10 C14 C13 33.9(3) . . . . ?
Nd1 O10 C14 C13 -139.70(19) . . . . ?
C12 C13 C14 O10 -40.4(3) . . . . ?
N3 O9 Na1 O12 -63.7(2) . . . . ?
N3 O9 Na1 O11 30.5(3) . . . . ?
N3 O9 Na1 O3 112.6(2) . . . 2_656 ?
N3 O9 Na1 O4 -168.2(2) . . . 1_455 ?
N3 O9 Na1 O6 -149.0(2) . . . 1_455 ?
N3 O9 Na1 N2 -160.0(2) . . . 1_455 ?
O12 Na1 O11 C18 162.75(18) . . . . ?
O9 Na1 O11 C18 65.8(2) . . . . ?
O3 Na1 O11 C18 -13.78(18) 2_656 . . . ?
O4 Na1 O11 C18 -89.4(2) 1_455 . . . ?
O6 Na1 O11 C18 -114.44(18) 1_455 . . . ?
N2 Na1 O11 C18 -105.60(18) 1_455 . . . ?
O12 Na1 O11 C15 -64.63(19) . . . . ?
O9 Na1 O11 C15 -161.60(18) . . . . ?
O3 Na1 O11 C15 118.84(18) 2_656 . . . ?
O4 Na1 O11 C15 43.2(2) 1_455 . . . ?
O6 Na1 O11 C15 18.18(18) 1_455 . . . ?
N2 Na1 O11 C15 27.0(2) 1_455 . . . ?
O9 Na1 O12 C19 -133.7(3) . . . . ?
O11 Na1 O12 C19 108.6(3) . . . . ?
O3 Na1 O12 C19 164.4(11) 2_656 . . . ?
O4 Na1 O12 C19 -25.8(3) 1_455 . . . ?
O6 Na1 O12 C19 19.9(3) 1_455 . . . ?
N2 Na1 O12 C19 -3.1(3) 1_455 . . . ?
O9 Na1 O12 C22 70.4(2) . . . . ?
O11 Na1 O12 C22 -47.3(2) . . . . ?
O3 Na1 O12 C22 8.4(13) 2_656 . . . ?
O4 Na1 O12 C22 178.3(2) 1_455 . . . ?
O6 Na1 O12 C22 -136.0(2) 1_455 . . . ?
N2 Na1 O12 C22 -159.1(2) 1_455 . . . ?
C18 O11 C15 C16 36.7(3) . . . . ?
Na1 O11 C15 C16 -103.2(2) . . . . ?
O11 C15 C16 C17 -17.4(3) . . . . ?
C15 C16 C17 C18 -6.9(3) . . . . ?
C15 O11 C18 C17 -41.6(3) . . . . ?
Na1 O11 C18 C17 95.8(2) . . . . ?
C16 C17 C18 O11 29.2(3) . . . . ?
C22 O12 C19 C20 12.0(4) . . . . ?
Na1 O12 C19 C20 -145.7(2) . . . . ?
O12 C19 C20 C21 9.7(4) . . . . ?
C19 C20 C21 C22 -26.8(4) . . . . ?
C19 O12 C22 C21 -29.4(4) . . . . ?
Na1 O12 C22 C21 131.2(3) . . . . ?
C20 C21 C22 O12 34.5(4) . . . . ?
